data_2213022
loop_
_publ_author_name
'Shea-Lin Ng'
'P. S. Patil'
'Ibrahim Abdul Razak'
'Hoong-Kun Fun'
'S. M. Dharmaprakash'

_publ_section_title
;
 3-(2,4-Dichlorophenyl)-1-(3,4-dimethoxyphenyl)prop-2-en-1-one
;
_journal_coeditor_code SJ2254
_journal_issue 4
_journal_name_full 'Acta Crystallographica Section E'
_journal_page_first o1897
_journal_page_last o1898
_journal_paper_doi 10.1107/S1600536807012792
_journal_volume 63
_journal_year 2007
_chemical_formula_iupac 'C17 H14 Cl2 O3'
_chemical_formula_moiety 'C17 H14 Cl2 O3'
_chemical_formula_sum 'C17 H14 Cl2 O3'
_chemical_formula_weight 337.18
_chemical_name_systematic
;
3-(2,4-Dichlorophenyl)-1-(3,4-dimethoxyphenyl)prop-2-en-1-one
;
_space_group_IT_number 14
_symmetry_cell_setting monoclinic
_symmetry_space_group_name_Hall '-P 2ybc'
_symmetry_space_group_name_H-M 'P 1 21/c 1'
_atom_sites_solution_hydrogens geom
_atom_sites_solution_primary direct
_atom_sites_solution_secondary difmap
_audit_creation_method SHELXL-97
_cell_angle_alpha 90.00
_cell_angle_beta 115.997(2)
_cell_angle_gamma 90.00
_cell_formula_units_Z 4
_cell_length_a 10.8846(3)
_cell_length_b 10.3394(3)
_cell_length_c 15.2387(5)
_cell_measurement_reflns_used 6241
_cell_measurement_temperature 297(2)
_cell_measurement_theta_max 30.10
_cell_measurement_theta_min 2.47
_cell_volume 1541.44(8)
_computing_cell_refinement APEX2
_computing_data_collection 'APEX2 (Bruker, 2005)'
_computing_data_reduction 'SAINT (Bruker, 2005)'
_computing_molecular_graphics SHELXTL
_computing_publication_material
;
SHELXTL and PLATON (Spek, 2003)
;
_computing_structure_refinement SHELXTL
_computing_structure_solution 'SHELXTL (Sheldrick, 1998)'
_diffrn_ambient_temperature 297(2)
_diffrn_detector_area_resol_mean 8.33
_diffrn_measured_fraction_theta_full 0.999
_diffrn_measured_fraction_theta_max 0.999
_diffrn_measurement_device_type
;
Bruker SMART APEX II CCD area-detector
;
_diffrn_measurement_method \w
_diffrn_radiation_monochromator graphite
_diffrn_radiation_source 'fine-focus sealed tube'
_diffrn_radiation_type MoK\a
_diffrn_radiation_wavelength 0.71073
_diffrn_reflns_av_R_equivalents 0.0397
_diffrn_reflns_av_sigmaI/netI 0.0307
_diffrn_reflns_limit_h_max 15
_diffrn_reflns_limit_h_min -15
_diffrn_reflns_limit_k_max 13
_diffrn_reflns_limit_k_min -14
_diffrn_reflns_limit_l_max 21
_diffrn_reflns_limit_l_min -19
_diffrn_reflns_number 24942
_diffrn_reflns_theta_full 30.10
_diffrn_reflns_theta_max 30.10
_diffrn_reflns_theta_min 2.47
_diffrn_standards_number 0
_exptl_absorpt_coefficient_mu 0.430
_exptl_absorpt_correction_T_max 0.9200
_exptl_absorpt_correction_T_min 0.8387
_exptl_absorpt_correction_type multi-scan
_exptl_absorpt_process_details '(SADABS; Bruker, 2005)'
_exptl_crystal_colour yellow
_exptl_crystal_density_diffrn 1.453
_exptl_crystal_density_method 'not measured'
_exptl_crystal_description block
_exptl_crystal_F_000 696
_exptl_crystal_size_max 0.46
_exptl_crystal_size_mid 0.36
_exptl_crystal_size_min 0.20
_refine_diff_density_max 0.292
_refine_diff_density_min -0.291
_refine_ls_extinction_coef 0.0088(13)
_refine_ls_extinction_expression Fc^*^=kFc[1+0.001xFc^2^\l^3^/sin(2\q)]^-1/4^
_refine_ls_extinction_method SHELXL97
_refine_ls_goodness_of_fit_ref 1.074
_refine_ls_hydrogen_treatment constr
_refine_ls_matrix_type full
_refine_ls_number_parameters 202
_refine_ls_number_reflns 4533
_refine_ls_number_restraints 0
_refine_ls_restrained_S_all 1.074
_refine_ls_R_factor_all 0.0747
_refine_ls_R_factor_gt 0.0430
_refine_ls_shift/su_max 0.000
_refine_ls_shift/su_mean 0.000
_refine_ls_structure_factor_coef Fsqd
_refine_ls_weighting_details 'calc w=1/[\s^2^(Fo^2^)+(0.053P)^2^+0.1921P] where P=(Fo^2^+2Fc^2^)/3'
_refine_ls_weighting_scheme calc
_refine_ls_wR_factor_gt 0.1077
_refine_ls_wR_factor_ref 0.1237
_reflns_number_gt 2914
_reflns_number_total 4533
_reflns_threshold_expression I>2\s(I)
_cod_data_source_file sj2254.cif
_cod_data_source_block I
_cod_original_sg_symbol_H-M 'P 21/c'
_cod_database_code 2213022
_cod_database_fobs_code 2213022

loop_
_symmetry_equiv_pos_as_xyz
'x, y, z'
'-x, y+1/2, -z+1/2'
'-x, -y, -z'
'x, -y-1/2, z-1/2'

loop_
_atom_site_type_symbol
_atom_site_label
_atom_site_fract_x
_atom_site_fract_y
_atom_site_fract_z
_atom_site_U_iso_or_equiv
_atom_site_adp_type
_atom_site_calc_flag
_atom_site_refinement_flags
_atom_site_occupancy
Cl Cl1 1.25324(4) 0.69651(5) 0.54940(4) 0.06639(18) Uani d . 1
Cl Cl2 1.36405(5) 0.29915(5) 0.37377(4) 0.06749(17) Uani d . 1
O O1 0.77011(12) 0.82162(13) 0.43677(10) 0.0653(4) Uani d . 1
O O2 0.26353(12) 0.84166(13) 0.34044(10) 0.0648(4) Uani d . 1
O O3 0.15329(11) 0.66027(12) 0.21483(9) 0.0574(3) Uani d . 1
C C1 0.51441(16) 0.59869(16) 0.27575(12) 0.0487(4) Uani d . 1
H H1A 0.5687 0.5414 0.2612 0.058 Uiso calc R 1
C C2 0.37299(16) 0.58216(16) 0.23238(12) 0.0487(4) Uani d . 1
H H2A 0.3337 0.5146 0.1887 0.058 Uiso calc R 1
C C3 0.29145(14) 0.66524(16) 0.25387(11) 0.0447(4) Uani d . 1
C C4 0.35246(15) 0.76599(16) 0.32165(11) 0.0461(4) Uani d . 1
C C5 0.49167(15) 0.78274(15) 0.36274(12) 0.0459(4) Uani d . 1
H H5A 0.5312 0.8505 0.4062 0.055 Uiso calc R 1
C C6 0.57485(15) 0.69919(15) 0.34008(12) 0.0441(4) Uani d . 1
C C7 0.72467(15) 0.72571(17) 0.38583(12) 0.0490(4) Uani d . 1
C C8 0.81638(16) 0.63366(18) 0.36971(13) 0.0532(4) Uani d . 1
H H8A 0.7783 0.5654 0.3265 0.064 Uiso calc R 1
C C9 0.95079(15) 0.64502(17) 0.41461(12) 0.0499(4) Uani d . 1
H H9A 0.9852 0.7154 0.4563 0.060 Uiso calc R 1
C C10 1.05112(14) 0.55882(16) 0.40583(11) 0.0451(4) Uani d . 1
C C11 1.19147(15) 0.57616(15) 0.46088(11) 0.0438(4) Uani d . 1
C C12 1.28740(15) 0.49747(16) 0.45200(11) 0.0471(4) Uani d . 1
H H12A 1.3803 0.5126 0.4892 0.057 Uiso calc R 1
C C13 1.24350(17) 0.39618(16) 0.38730(12) 0.0487(4) Uani d . 1
C C14 1.10534(18) 0.37119(18) 0.33356(13) 0.0559(4) Uani d . 1
H H14A 1.0761 0.3005 0.2917 0.067 Uiso calc R 1
C C15 1.01264(16) 0.45248(17) 0.34320(13) 0.0546(4) Uani d . 1
H H15A 0.9200 0.4360 0.3064 0.066 Uiso calc R 1
C C16 0.3196(2) 0.9410(2) 0.41089(16) 0.0727(6) Uani d . 1
H H16A 0.2474 0.9846 0.4191 0.109 Uiso calc R 1
H H16B 0.3673 1.0017 0.3894 0.109 Uiso calc R 1
H H16C 0.3821 0.9040 0.4720 0.109 Uiso calc R 1
C C17 0.08478(17) 0.5694(2) 0.13793(14) 0.0649(5) Uani d . 1
H H17A -0.0122 0.5826 0.1114 0.097 Uiso calc R 1
H H17B 0.1065 0.4831 0.1633 0.097 Uiso calc R 1
H H17C 0.1140 0.5815 0.0875 0.097 Uiso calc R 1

loop_
_atom_site_aniso_label
_atom_site_aniso_U_11
_atom_site_aniso_U_22
_atom_site_aniso_U_33
_atom_site_aniso_U_12
_atom_site_aniso_U_13
_atom_site_aniso_U_23
Cl1 0.0447(2) 0.0746(3) 0.0725(3) -0.00803(19) 0.0188(2) -0.0297(2)
Cl2 0.0707(3) 0.0615(3) 0.0744(4) 0.0121(2) 0.0356(3) -0.0035(2)
O1 0.0447(6) 0.0592(8) 0.0793(9) -0.0059(5) 0.0156(6) -0.0090(7)
O2 0.0433(6) 0.0720(8) 0.0664(8) 0.0126(6) 0.0124(6) -0.0134(7)
O3 0.0361(5) 0.0665(8) 0.0593(7) -0.0017(5) 0.0114(5) -0.0029(6)
C1 0.0427(8) 0.0478(9) 0.0535(10) 0.0024(7) 0.0191(7) 0.0014(8)
C2 0.0463(8) 0.0455(9) 0.0485(9) -0.0053(7) 0.0156(7) -0.0008(7)
C3 0.0361(7) 0.0496(9) 0.0419(8) 0.0008(6) 0.0112(6) 0.0083(7)
C4 0.0411(8) 0.0483(9) 0.0429(9) 0.0068(6) 0.0130(6) 0.0053(7)
C5 0.0423(8) 0.0441(9) 0.0435(9) 0.0010(6) 0.0114(6) 0.0029(7)
C6 0.0383(7) 0.0464(9) 0.0432(9) 0.0007(6) 0.0139(6) 0.0085(7)
C7 0.0397(7) 0.0525(10) 0.0484(9) -0.0007(7) 0.0136(7) 0.0105(8)
C8 0.0407(8) 0.0581(11) 0.0552(10) -0.0014(7) 0.0157(7) 0.0006(8)
C9 0.0404(8) 0.0532(10) 0.0507(10) -0.0032(7) 0.0152(7) 0.0024(8)
C10 0.0388(7) 0.0509(9) 0.0425(9) -0.0032(6) 0.0149(6) 0.0048(7)
C11 0.0395(7) 0.0487(9) 0.0412(8) -0.0054(6) 0.0158(6) -0.0019(7)
C12 0.0385(7) 0.0542(10) 0.0467(9) -0.0030(7) 0.0169(6) -0.0001(7)
C13 0.0538(9) 0.0477(9) 0.0467(9) 0.0034(7) 0.0239(7) 0.0044(7)
C14 0.0598(10) 0.0518(10) 0.0504(10) -0.0089(8) 0.0188(8) -0.0075(8)
C15 0.0417(8) 0.0599(11) 0.0518(10) -0.0083(7) 0.0109(7) -0.0033(8)
C16 0.0632(11) 0.0680(13) 0.0832(14) 0.0064(10) 0.0286(10) -0.0176(11)
C17 0.0459(9) 0.0738(13) 0.0630(11) -0.0117(8) 0.0129(8) -0.0034(10)

loop_
_atom_type_symbol
_atom_type_description
_atom_type_scat_dispersion_real
_atom_type_scat_dispersion_imag
_atom_type_scat_source
C C 0.0033 0.0016 'International Tables Vol C Tables 4.2.6.8 and 6.1.1.4'
H H 0.0000 0.0000 'International Tables Vol C Tables 4.2.6.8 and 6.1.1.4'
O O 0.0106 0.0060 'International Tables Vol C Tables 4.2.6.8 and 6.1.1.4'
Cl Cl 0.1484 0.1585 'International Tables Vol C Tables 4.2.6.8 and 6.1.1.4'

loop_
_geom_angle_atom_site_label_1
_geom_angle_atom_site_label_2
_geom_angle_atom_site_label_3
_geom_angle
C4 O2 C16 117.62(14)
C3 O3 C17 117.69(14)
C6 C1 C2 120.80(15)
C6 C1 H1A 119.6
C2 C1 H1A 119.6
C3 C2 C1 120.31(15)
C3 C2 H2A 119.8
C1 C2 H2A 119.8
O3 C3 C2 125.49(15)
O3 C3 C4 115.16(14)
C2 C3 C4 119.35(13)
O2 C4 C5 124.93(15)
O2 C4 C3 115.21(13)
C5 C4 C3 119.86(15)
C4 C5 C6 120.89(15)
C4 C5 H5A 119.6
C6 C5 H5A 119.6
C1 C6 C5 118.75(14)
C1 C6 C7 123.58(15)
C5 C6 C7 117.65(14)
O1 C7 C8 120.94(15)
O1 C7 C6 120.08(15)
C8 C7 C6 118.97(15)
C9 C8 C7 122.19(17)
C9 C8 H8A 118.9
C7 C8 H8A 118.9
C8 C9 C10 126.95(17)
C8 C9 H9A 116.5
C10 C9 H9A 116.5
C15 C10 C11 115.73(14)
C15 C10 C9 122.11(14)
C11 C10 C9 122.15(15)
C12 C11 C10 122.88(15)
C12 C11 Cl1 116.56(11)
C10 C11 Cl1 120.50(12)
C13 C12 C11 118.77(14)
C13 C12 H12A 120.6
C11 C12 H12A 120.6
C12 C13 C14 120.86(16)
C12 C13 Cl2 118.91(13)
C14 C13 Cl2 120.24(14)
C15 C14 C13 118.81(16)
C15 C14 H14A 120.6
C13 C14 H14A 120.6
C14 C15 C10 122.87(15)
C14 C15 H15A 118.6
C10 C15 H15A 118.6
O2 C16 H16A 109.5
O2 C16 H16B 109.5
H16A C16 H16B 109.5
O2 C16 H16C 109.5
H16A C16 H16C 109.5
H16B C16 H16C 109.5
O3 C17 H17A 109.5
O3 C17 H17B 109.5
H17A C17 H17B 109.5
O3 C17 H17C 109.5
H17A C17 H17C 109.5
H17B C17 H17C 109.5

loop_
_geom_bond_atom_site_label_1
_geom_bond_atom_site_label_2
_geom_bond_distance
Cl1 C11 1.7393(16)
Cl2 C13 1.7344(17)
O1 C7 1.222(2)
O2 C4 1.369(2)
O2 C16 1.416(2)
O3 C3 1.3542(18)
O3 C17 1.430(2)
C1 C6 1.381(2)
C1 C2 1.394(2)
C1 H1A 0.9300
C2 C3 1.374(2)
C2 H2A 0.9300
C3 C4 1.411(2)
C4 C5 1.373(2)
C5 C6 1.400(2)
C5 H5A 0.9300
C6 C7 1.491(2)
C7 C8 1.476(2)
C8 C9 1.321(2)
C8 H8A 0.9300
C9 C10 1.460(2)
C9 H9A 0.9300
C10 C15 1.395(2)
C10 C11 1.3951(19)
C11 C12 1.376(2)
C12 C13 1.373(2)
C12 H12A 0.9300
C13 C14 1.385(2)
C14 C15 1.370(3)
C14 H14A 0.9300
C15 H15A 0.9300
C16 H16A 0.9600
C16 H16B 0.9600
C16 H16C 0.9600
C17 H17A 0.9600
C17 H17B 0.9600
C17 H17C 0.9600

loop_
_geom_hbond_atom_site_label_D
_geom_hbond_atom_site_label_H
_geom_hbond_atom_site_label_A
_geom_hbond_site_symmetry_A
_geom_hbond_distance_DH
_geom_hbond_distance_HA
_geom_hbond_distance_DA
_geom_hbond_angle_DHA
_geom_hbond_publ_flag
C9 H9A Cl1 1_555 0.93 2.63 3.068(2) 109 y
C9 H9A O1 1_555 0.93 2.48 2.810(2) 101 y
C15 H15A O2 2_645 0.93 2.46 3.287(2) 149 y

loop_
_geom_torsion_atom_site_label_1
_geom_torsion_atom_site_label_2
_geom_torsion_atom_site_label_3
_geom_torsion_atom_site_label_4
_geom_torsion
C6 C1 C2 C3 -0.7(3)
C17 O3 C3 C2 -6.5(2)
C17 O3 C3 C4 173.29(15)
C1 C2 C3 O3 178.56(15)
C1 C2 C3 C4 -1.2(2)
C16 O2 C4 C5 -3.1(3)
C16 O2 C4 C3 177.49(16)
O3 C3 C4 O2 1.9(2)
C2 C3 C4 O2 -178.29(15)
O3 C3 C4 C5 -177.50(15)
C2 C3 C4 C5 2.3(2)
O2 C4 C5 C6 179.10(15)
C3 C4 C5 C6 -1.5(2)
C2 C1 C6 C5 1.4(2)
C2 C1 C6 C7 -177.38(15)
C4 C5 C6 C1 -0.3(2)
C4 C5 C6 C7 178.55(15)
C1 C6 C7 O1 174.87(16)
C5 C6 C7 O1 -3.9(2)
C1 C6 C7 C8 -6.0(2)
C5 C6 C7 C8 175.18(15)
O1 C7 C8 C9 5.1(3)
C6 C7 C8 C9 -174.05(16)
C7 C8 C9 C10 178.74(16)
C8 C9 C10 C15 2.3(3)
C8 C9 C10 C11 -176.47(17)
C15 C10 C11 C12 2.6(2)
C9 C10 C11 C12 -178.59(15)
C15 C10 C11 Cl1 -174.45(12)
C9 C10 C11 Cl1 4.4(2)
C10 C11 C12 C13 -1.0(2)
Cl1 C11 C12 C13 176.12(12)
C11 C12 C13 C14 -1.6(3)
C11 C12 C13 Cl2 178.47(12)
C12 C13 C14 C15 2.5(3)
Cl2 C13 C14 C15 -177.58(14)
C13 C14 C15 C10 -0.8(3)
C11 C10 C15 C14 -1.6(3)
C9 C10 C15 C14 179.53(16)

loop_
_cod_related_entry_id
_cod_related_entry_database
_cod_related_entry_code
1 ChemSpider 30655201
